data_1566833
loop_
_publ_author_name
'Jena, Satyam'
'Jusaina, Jusaina'
'Behera, Santosh Kumar'
'Kitahara, Maho'
'Imai, Yoshitane'
'Thilagar, P.'

_publ_section_title
;
 Crystallization Induced Room-Temperature Phosphorescence and Chiral
 Photoluminescence Properties of Phosphoramides
;
_journal_name_full 'Chemical Science'
_journal_paper_doi 10.1039/D2SC00990K
_journal_year 2022
_chemical_formula_sum 'C36 H24 N3 P0.5 S4 Se'
_chemical_formula_weight 704.72
_space_group_crystal_system monoclinic
_space_group_IT_number 4
_space_group_name_Hall 'P 2yb'
_space_group_name_H-M_alt 'P 1 21 1'
_atom_sites_solution_hydrogens difmap
_audit_creation_method SHELXL-2016/4
_audit_update_record
;
2019-05-17 deposited with the CCDC.	2022-04-07 downloaded from the CCDC.
;
_cell_angle_alpha 90
_cell_angle_beta 111.3960(10)
_cell_angle_gamma 90
_cell_formula_units_Z 2
_cell_length_a 9.3508(4)
_cell_length_b 14.3508(7)
_cell_length_c 11.9256(6)
_cell_measurement_reflns_used 6851
_cell_measurement_temperature 296(2)
_cell_measurement_theta_max 27.562
_cell_measurement_theta_min 3.0
_cell_volume 1490.02(12)
_computing_structure_refinement 'SHELXL-2016/4 (Sheldrick, 2016)'
_computing_structure_solution 'SHELXT 2014/5 (Sheldrick, 2014)'
_diffrn_ambient_temperature 296(2)
_diffrn_measured_fraction_theta_full 0.998
_diffrn_measured_fraction_theta_max 0.996
_diffrn_measurement_device_type 'Bruker APEX-II CCD'
_diffrn_measurement_method '\f and \w scans'
_diffrn_radiation_type MoK\a
_diffrn_radiation_wavelength 0.71073
_diffrn_reflns_av_R_equivalents 0.0579
_diffrn_reflns_av_unetI/netI 0.0463
_diffrn_reflns_Laue_measured_fraction_full 0.998
_diffrn_reflns_Laue_measured_fraction_max 0.996
_diffrn_reflns_limit_h_max 12
_diffrn_reflns_limit_h_min -12
_diffrn_reflns_limit_k_max 18
_diffrn_reflns_limit_k_min -18
_diffrn_reflns_limit_l_max 15
_diffrn_reflns_limit_l_min -15
_diffrn_reflns_number 48856
_diffrn_reflns_point_group_measured_fraction_full 0.997
_diffrn_reflns_point_group_measured_fraction_max 0.993
_diffrn_reflns_theta_full 25.242
_diffrn_reflns_theta_max 27.562
_diffrn_reflns_theta_min 2.839
_exptl_absorpt_coefficient_mu 1.601
_exptl_crystal_colour colorless
_exptl_crystal_density_diffrn 1.608
_exptl_crystal_description 'block cube'
_exptl_crystal_F_000 733
_refine_diff_density_max 0.305
_refine_diff_density_min -0.236
_refine_diff_density_rms 0.061
_refine_ls_abs_structure_details
;
 Flack x determined using 2733 quotients [(I+)-(I-)]/[(I+)+(I-)]
 (Parsons, Flack and Wagner, Acta Cryst. B69 (2013) 249-259).
;
_refine_ls_abs_structure_Flack 0.022(3)
_refine_ls_extinction_method none
_refine_ls_goodness_of_fit_ref 0.927
_refine_ls_hydrogen_treatment refall
_refine_ls_matrix_type full
_refine_ls_number_parameters 493
_refine_ls_number_reflns 6851
_refine_ls_number_restraints 1
_refine_ls_restrained_S_all 0.927
_refine_ls_R_factor_all 0.0335
_refine_ls_R_factor_gt 0.0264
_refine_ls_shift/su_max 0.001
_refine_ls_shift/su_mean 0.000
_refine_ls_structure_factor_coef Fsqd
_refine_ls_weighting_details 'w=1/[\s^2^(Fo^2^)+(0.0314P)^2^+0.1742P] where P=(Fo^2^+2Fc^2^)/3'
_refine_ls_weighting_scheme calc
_refine_ls_wR_factor_gt 0.0562
_refine_ls_wR_factor_ref 0.0590
_reflns_Friedel_coverage 0.917
_reflns_Friedel_fraction_full 0.996
_reflns_Friedel_fraction_max 0.990
_reflns_number_gt 6242
_reflns_number_total 6851
_reflns_threshold_expression 'I > 2\s(I)'
_cod_data_source_file d2sc00990k2.cif
_cod_data_source_block shelx_CCDC2
_cod_original_sg_symbol_H-M 'P 21'
_cod_original_formula_sum 'C36 H24 N3 P0.50 S4 Se'
_cod_database_code 1566833
_shelx_shelxl_version_number 2016/4
_shelx_space_group_comment
;
The symmetry employed for this shelxl refinement is uniquely defined
by the following loop, which should always be used as a source of
symmetry information in preference to the above space-group names.
They are only intended as comments.
;

loop_
_space_group_symop_operation_xyz
'x, y, z'
'-x, y+1/2, -z'

loop_
_atom_site_label
_atom_site_type_symbol
_atom_site_fract_x
_atom_site_fract_y
_atom_site_fract_z
_atom_site_U_iso_or_equiv
_atom_site_adp_type
_atom_site_occupancy
_atom_site_site_symmetry_order
_atom_site_calc_flag
_atom_site_refinement_flags_posn
_atom_site_refinement_flags_adp
_atom_site_refinement_flags_occupancy
_atom_site_disorder_assembly
_atom_site_disorder_group
SE1 Se 0.41892(3) 0.58854(2) 0.76859(3) 0.01270(8) Uani 1 1 d . . . . .
P1 P 0.60151(9) 0.51687(6) 0.74731(7) 0.00882(16) Uani 1 1 d . . . . .
S1 S 0.49585(11) 0.39043(6) 0.39558(8) 0.0209(2) Uani 1 1 d . . . . .
S3 S 0.82433(10) 0.55612(6) 1.12579(7) 0.01699(18) Uani 1 1 d . . . . .
S2 S 0.97849(8) 0.59608(7) 0.62049(7) 0.01606(17) Uani 1 1 d . . . . .
N1 N 0.5461(3) 0.42341(18) 0.6558(2) 0.0103(5) Uani 1 1 d . . . . .
N3 N 0.7259(3) 0.47662(19) 0.8799(2) 0.0096(6) Uani 1 1 d . . . . .
N2 N 0.7148(3) 0.5790(2) 0.6936(2) 0.0094(5) Uani 1 1 d . . . . .
C7 C 0.3876(4) 0.4065(2) 0.5794(3) 0.0121(7) Uani 1 1 d . . . . .
C12 C 0.3505(4) 0.3933(2) 0.4568(3) 0.0156(7) Uani 1 1 d . . . . .
C11 C 0.1986(4) 0.3791(3) 0.3810(4) 0.0242(8) Uani 1 1 d . . . . .
C10 C 0.0850(4) 0.3780(3) 0.4284(4) 0.0281(9) Uani 1 1 d . . . . .
C9 C 0.1215(4) 0.3861(3) 0.5512(4) 0.0241(8) Uani 1 1 d . . . . .
C8 C 0.2729(4) 0.3985(2) 0.6270(3) 0.0155(7) Uani 1 1 d . . . . .
C6 C 0.6425(4) 0.3404(2) 0.5185(3) 0.0169(7) Uani 1 1 d . . . . .
C5 C 0.7423(4) 0.2773(3) 0.4964(4) 0.0245(9) Uani 1 1 d . . . . .
C4 C 0.8562(5) 0.2350(3) 0.5914(4) 0.0279(9) Uani 1 1 d . . . . .
C3 C 0.8672(4) 0.2527(3) 0.7074(4) 0.0258(9) Uani 1 1 d . . . . .
C2 C 0.7639(4) 0.3128(2) 0.7296(3) 0.0170(7) Uani 1 1 d . . . . .
C1 C 0.6549(4) 0.3599(2) 0.6359(3) 0.0137(7) Uani 1 1 d . . . . .
C25 C 0.8899(4) 0.4895(2) 0.9349(3) 0.0114(7) Uani 1 1 d . . . . .
C30 C 0.9497(4) 0.5227(2) 1.0530(3) 0.0139(7) Uani 1 1 d . . . . .
C36 C 0.6910(4) 0.4640(2) 1.0737(3) 0.0129(7) Uani 1 1 d . . . . .
C35 C 0.6285(4) 0.4213(2) 1.1487(3) 0.0163(7) Uani 1 1 d . . . . .
C34 C 0.5277(4) 0.3475(3) 1.1075(3) 0.0176(7) Uani 1 1 d . . . . .
C33 C 0.4939(4) 0.3150(2) 0.9917(3) 0.0168(7) Uani 1 1 d . . . . .
C32 C 0.5580(4) 0.3567(2) 0.9164(3) 0.0146(7) Uani 1 1 d . . . . .
C31 C 0.6552(4) 0.4326(2) 0.9556(3) 0.0108(6) Uani 1 1 d . . . . .
C29 C 1.1070(4) 0.5321(2) 1.1124(3) 0.0185(7) Uani 1 1 d . . . . .
C28 C 1.2055(4) 0.5122(3) 1.0528(3) 0.0219(8) Uani 1 1 d . . . . .
C27 C 1.1467(4) 0.4815(2) 0.9346(3) 0.0180(7) Uani 1 1 d . . . . .
C26 C 0.9901(4) 0.4683(2) 0.8771(3) 0.0136(7) Uani 1 1 d . . . . .
C19 C 0.6686(3) 0.5964(3) 0.5660(2) 0.0114(6) Uani 1 1 d . . . . .
C20 C 0.5175(4) 0.6106(2) 0.4913(3) 0.0137(7) Uani 1 1 d . . . . .
C21 C 0.4834(4) 0.6273(2) 0.3695(3) 0.0169(7) Uani 1 1 d . . . . .
C22 C 0.5980(4) 0.6316(2) 0.3235(3) 0.0194(8) Uani 1 1 d . . . . .
C23 C 0.7497(4) 0.6208(2) 0.3985(3) 0.0179(7) Uani 1 1 d . . . . .
C24 C 0.7856(3) 0.6037(2) 0.5202(3) 0.0132(7) Uani 1 1 d . . . . .
C18 C 0.9564(4) 0.6594(2) 0.7401(3) 0.0133(7) Uani 1 1 d . . . . .
C17 C 1.0702(4) 0.7184(2) 0.8101(3) 0.0185(8) Uani 1 1 d . . . . .
C16 C 1.0511(4) 0.7658(3) 0.9049(3) 0.0215(8) Uani 1 1 d . . . . .
C15 C 0.9164(4) 0.7564(2) 0.9264(3) 0.0185(7) Uani 1 1 d . . . . .
C14 C 0.8005(4) 0.6976(2) 0.8566(3) 0.0144(7) Uani 1 1 d . . . . .
C13 C 0.8236(4) 0.6464(2) 0.7654(3) 0.0113(6) Uani 1 1 d . . . . .
H17 H 0.489(4) 0.322(3) 1.159(3) 0.011(9) Uiso 1 1 d . . . . .
H19 H 0.543(4) 0.330(2) 0.840(3) 0.012(9) Uiso 1 1 d . . . . .
H23 H 1.213(4) 0.470(3) 0.895(3) 0.015(9) Uiso 1 1 d . . . . .
H27 H 0.376(4) 0.637(3) 0.320(3) 0.017(10) Uiso 1 1 d . . . . .
H33A H 1.139(5) 0.803(3) 0.959(3) 0.028(11) Uiso 1 1 d . . . . .
H24 H 0.958(4) 0.445(2) 0.800(3) 0.008(9) Uiso 1 1 d . . . . .
H26 H 0.441(4) 0.605(3) 0.523(3) 0.023(10) Uiso 1 1 d . . . . .
H21 H 1.143(4) 0.553(2) 1.197(3) 0.014(9) Uiso 1 1 d . . . . .
H11 H 0.762(4) 0.319(2) 0.808(3) 0.009(9) Uiso 1 1 d . . . . .
H28 H 0.574(4) 0.647(3) 0.244(4) 0.034(13) Uiso 1 1 d . . . . .
H3 H 0.178(4) 0.372(2) 0.298(3) 0.013(9) Uiso 1 1 d . . . . .
H35 H 0.709(5) 0.693(3) 0.875(4) 0.028(12) Uiso 1 1 d . . . . .
H22 H 1.310(4) 0.520(3) 1.096(3) 0.022(10) Uiso 1 1 d . . . . .
H6 H 0.296(4) 0.403(3) 0.714(3) 0.016(9) Uiso 1 1 d . . . . .
H16 H 0.661(4) 0.447(3) 1.225(3) 0.020(10) Uiso 1 1 d . . . . .
H4 H -0.016(5) 0.366(3) 0.380(4) 0.028(11) Uiso 1 1 d . . . . .
H32 H 1.166(4) 0.729(3) 0.794(3) 0.019(10) Uiso 1 1 d . . . . .
H9 H 0.920(4) 0.192(3) 0.572(3) 0.024(11) Uiso 1 1 d . . . . .
H8 H 0.728(4) 0.266(3) 0.408(4) 0.022(11) Uiso 1 1 d . . . . .
H29 H 0.833(4) 0.626(2) 0.370(3) 0.009(9) Uiso 1 1 d . . . . .
H18 H 0.428(4) 0.264(3) 0.967(3) 0.023(10) Uiso 1 1 d . . . . .
H33B H 0.895(4) 0.790(3) 0.990(3) 0.020(10) Uiso 1 1 d . . . . .
H5 H 0.045(4) 0.385(3) 0.589(3) 0.020(10) Uiso 1 1 d . . . . .
H10 H 0.932(4) 0.223(3) 0.766(3) 0.022(11) Uiso 1 1 d . . . . .

loop_
_atom_site_aniso_label
_atom_site_aniso_U_11
_atom_site_aniso_U_22
_atom_site_aniso_U_33
_atom_site_aniso_U_23
_atom_site_aniso_U_13
_atom_site_aniso_U_12
SE1 0.01164(14) 0.01227(15) 0.01575(15) -0.00120(14) 0.00685(11) 0.00230(14)
P1 0.0093(4) 0.0083(4) 0.0097(4) -0.0003(3) 0.0045(3) -0.0002(3)
S1 0.0335(5) 0.0187(4) 0.0151(4) -0.0031(4) 0.0142(4) -0.0044(4)
S3 0.0214(4) 0.0161(4) 0.0157(4) -0.0049(3) 0.0094(3) -0.0048(3)
S2 0.0119(3) 0.0200(4) 0.0180(4) 0.0005(4) 0.0075(3) -0.0008(4)
N1 0.0083(13) 0.0107(13) 0.0126(14) -0.0014(11) 0.0048(11) 0.0003(10)
N3 0.0081(13) 0.0110(13) 0.0107(13) 0.0015(11) 0.0047(11) -0.0007(11)
N2 0.0103(12) 0.0090(14) 0.0100(12) -0.0014(11) 0.0050(9) -0.0020(12)
C7 0.0118(16) 0.0066(15) 0.0164(16) -0.0020(13) 0.0033(13) -0.0017(12)
C12 0.0209(18) 0.0115(16) 0.0140(16) -0.0016(14) 0.0058(14) -0.0022(14)
C11 0.027(2) 0.018(2) 0.020(2) -0.0035(15) -0.0007(16) -0.0002(15)
C10 0.0134(18) 0.022(2) 0.038(2) -0.0114(18) -0.0029(17) -0.0001(15)
C9 0.0151(18) 0.0180(19) 0.039(2) -0.0089(17) 0.0094(17) -0.0022(15)
C8 0.0145(17) 0.0117(16) 0.0211(19) -0.0043(14) 0.0074(14) -0.0029(13)
C6 0.0195(19) 0.0126(17) 0.0242(19) -0.0060(14) 0.0145(15) -0.0075(14)
C5 0.025(2) 0.022(2) 0.036(2) -0.0139(17) 0.0224(18) -0.0084(16)
C4 0.018(2) 0.019(2) 0.053(3) -0.0149(18) 0.021(2) -0.0024(16)
C3 0.0147(19) 0.0150(18) 0.045(3) -0.0056(18) 0.0075(18) 0.0019(15)
C2 0.0166(18) 0.0123(17) 0.0238(19) -0.0039(14) 0.0094(15) -0.0003(13)
C1 0.0138(16) 0.0072(15) 0.0233(18) -0.0055(13) 0.0103(14) -0.0040(13)
C25 0.0091(15) 0.0088(16) 0.0151(16) 0.0060(13) 0.0030(13) 0.0020(12)
C30 0.0152(16) 0.0103(15) 0.0164(17) 0.0017(13) 0.0058(13) -0.0016(13)
C36 0.0125(16) 0.0110(16) 0.0163(17) -0.0008(13) 0.0065(13) 0.0009(13)
C35 0.0209(19) 0.0163(17) 0.0132(17) -0.0016(14) 0.0081(15) 0.0012(14)
C34 0.0218(19) 0.0152(18) 0.0189(18) 0.0047(14) 0.0111(16) 0.0009(15)
C33 0.0159(17) 0.0146(19) 0.0206(18) 0.0012(16) 0.0073(14) -0.0039(16)
C32 0.0140(17) 0.0142(17) 0.0144(17) 0.0006(14) 0.0037(14) 0.0017(14)
C31 0.0103(15) 0.0099(15) 0.0127(16) 0.0034(12) 0.0048(13) 0.0020(12)
C29 0.0175(17) 0.0139(18) 0.0190(18) -0.0004(14) 0.0007(14) -0.0041(14)
C28 0.0110(17) 0.0201(19) 0.029(2) 0.0029(16) 0.0011(15) -0.0014(15)
C27 0.0162(18) 0.0146(17) 0.027(2) 0.0061(15) 0.0123(16) 0.0034(14)
C26 0.0162(17) 0.0105(16) 0.0137(17) 0.0039(13) 0.0050(14) 0.0032(13)
C19 0.0164(14) 0.0078(15) 0.0104(13) -0.0019(14) 0.0054(11) -0.0006(14)
C20 0.0157(16) 0.0105(18) 0.0143(16) -0.0003(12) 0.0046(13) -0.0006(12)
C21 0.0176(18) 0.0126(16) 0.0169(17) 0.0008(13) 0.0021(14) 0.0010(14)
C22 0.029(2) 0.0171(18) 0.0094(17) 0.0016(14) 0.0036(15) -0.0032(15)
C23 0.0222(19) 0.0189(18) 0.0159(17) -0.0001(13) 0.0109(15) -0.0038(14)
C24 0.0147(15) 0.0101(18) 0.0139(15) -0.0004(13) 0.0042(12) -0.0017(13)
C18 0.0128(16) 0.0106(16) 0.0148(17) 0.0041(13) 0.0030(13) 0.0006(13)
C17 0.0125(18) 0.0170(18) 0.0228(19) 0.0046(15) 0.0026(15) -0.0037(14)
C16 0.0192(19) 0.0135(18) 0.0207(19) -0.0002(14) -0.0059(15) -0.0061(15)
C15 0.025(2) 0.0115(17) 0.0145(18) -0.0024(14) 0.0018(15) -0.0005(15)
C14 0.0188(19) 0.0086(16) 0.0145(17) 0.0015(13) 0.0045(14) 0.0017(13)
C13 0.0123(16) 0.0066(15) 0.0121(16) 0.0024(12) 0.0010(13) -0.0010(12)

loop_
_atom_type_symbol
_atom_type_description
_atom_type_scat_dispersion_real
_atom_type_scat_dispersion_imag
_atom_type_scat_source
C C 0.0033 0.0016 'International Tables Vol C Tables 4.2.6.8 and 6.1.1.4'
H H 0.0000 0.0000 'International Tables Vol C Tables 4.2.6.8 and 6.1.1.4'
N N 0.0061 0.0033 'International Tables Vol C Tables 4.2.6.8 and 6.1.1.4'
S S 0.1246 0.1234 'International Tables Vol C Tables 4.2.6.8 and 6.1.1.4'
Se Se -0.0929 2.2259 'International Tables Vol C Tables 4.2.6.8 and 6.1.1.4'
P P 0.1023 0.0942 'International Tables Vol C Tables 4.2.6.8 and 6.1.1.4'

loop_
_geom_angle_atom_site_label_1
_geom_angle_atom_site_label_2
_geom_angle_atom_site_label_3
_geom_angle
_geom_angle_site_symmetry_1
_geom_angle_site_symmetry_3
_geom_angle_publ_flag
N2 P1 N3 102.96(13) . . ?
N2 P1 N1 105.27(13) . . ?
N3 P1 N1 106.16(14) . . ?
N2 P1 SE1 116.26(10) . . ?
N3 P1 SE1 111.69(10) . . ?
N1 P1 SE1 113.49(10) . . ?
C6 S1 C12 98.61(16) . . ?
C30 S3 C36 97.70(16) . . ?
C18 S2 C24 97.08(15) . . ?
C7 N1 C1 114.2(2) . . ?
C7 N1 P1 122.8(2) . . ?
C1 N1 P1 122.5(2) . . ?
C25 N3 C31 115.1(2) . . ?
C25 N3 P1 129.6(2) . . ?
C31 N3 P1 114.8(2) . . ?
C13 N2 C19 112.7(3) . . ?
C13 N2 P1 122.6(2) . . ?
C19 N2 P1 120.3(2) . . ?
C12 C7 C8 119.1(3) . . ?
C12 C7 N1 119.4(3) . . ?
C8 C7 N1 121.4(3) . . ?
C7 C12 C11 120.5(3) . . ?
C7 C12 S1 120.4(3) . . ?
C11 C12 S1 119.1(3) . . ?
C10 C11 C12 119.6(4) . . ?
C10 C11 H3 122(2) . . ?
C12 C11 H3 118(2) . . ?
C11 C10 C9 120.4(4) . . ?
C11 C10 H4 121(3) . . ?
C9 C10 H4 119(3) . . ?
C10 C9 C8 120.0(4) . . ?
C10 C9 H5 124(2) . . ?
C8 C9 H5 116(2) . . ?
C9 C8 C7 120.1(3) . . ?
C9 C8 H6 118(2) . . ?
C7 C8 H6 122(2) . . ?
C1 C6 C5 120.4(4) . . ?
C1 C6 S1 120.8(3) . . ?
C5 C6 S1 118.8(3) . . ?
C4 C5 C6 120.0(4) . . ?
C4 C5 H8 123(2) . . ?
C6 C5 H8 117(2) . . ?
C3 C4 C5 119.8(4) . . ?
C3 C4 H9 123(2) . . ?
C5 C4 H9 117(2) . . ?
C4 C3 C2 120.3(4) . . ?
C4 C3 H10 120(3) . . ?
C2 C3 H10 120(3) . . ?
C1 C2 C3 120.5(4) . . ?
C1 C2 H11 118(2) . . ?
C3 C2 H11 121(2) . . ?
C2 C1 C6 118.8(3) . . ?
C2 C1 N1 122.0(3) . . ?
C6 C1 N1 119.1(3) . . ?
C26 C25 C30 118.8(3) . . ?
C26 C25 N3 123.1(3) . . ?
C30 C25 N3 118.1(3) . . ?
C29 C30 C25 120.6(3) . . ?
C29 C30 S3 119.6(3) . . ?
C25 C30 S3 119.8(2) . . ?
C35 C36 C31 120.5(3) . . ?
C35 C36 S3 121.1(3) . . ?
C31 C36 S3 118.3(2) . . ?
C36 C35 C34 120.4(3) . . ?
C36 C35 H16 114(2) . . ?
C34 C35 H16 126(2) . . ?
C33 C34 C35 119.4(3) . . ?
C33 C34 H17 123(2) . . ?
C35 C34 H17 118(2) . . ?
C34 C33 C32 120.5(3) . . ?
C34 C33 H18 118(2) . . ?
C32 C33 H18 121(2) . . ?
C33 C32 C31 120.5(3) . . ?
C33 C32 H19 120(2) . . ?
C31 C32 H19 120(2) . . ?
C32 C31 C36 118.7(3) . . ?
C32 C31 N3 121.7(3) . . ?
C36 C31 N3 119.5(3) . . ?
C28 C29 C30 119.9(3) . . ?
C28 C29 H21 123(2) . . ?
C30 C29 H21 117(2) . . ?
C29 C28 C27 119.8(3) . . ?
C29 C28 H22 117(2) . . ?
C27 C28 H22 123(2) . . ?
C28 C27 C26 120.2(3) . . ?
C28 C27 H23 119(2) . . ?
C26 C27 H23 121(2) . . ?
C27 C26 C25 120.6(3) . . ?
C27 C26 H24 117(2) . . ?
C25 C26 H24 123(2) . . ?
C20 C19 C24 120.0(3) . . ?
C20 C19 N2 123.2(3) . . ?
C24 C19 N2 116.7(2) . . ?
C19 C20 C21 119.3(3) . . ?
C19 C20 H26 119(2) . . ?
C21 C20 H26 121(2) . . ?
C22 C21 C20 120.7(3) . . ?
C22 C21 H27 123(2) . . ?
C20 C21 H27 117(2) . . ?
C21 C22 C23 120.2(3) . . ?
C21 C22 H28 119(2) . . ?
C23 C22 H28 120(2) . . ?
C22 C23 C24 119.8(3) . . ?
C22 C23 H29 122(2) . . ?
C24 C23 H29 118(2) . . ?
C23 C24 C19 119.9(3) . . ?
C23 C24 S2 121.1(3) . . ?
C19 C24 S2 118.9(2) . . ?
C17 C18 C13 120.2(3) . . ?
C17 C18 S2 120.9(3) . . ?
C13 C18 S2 118.9(2) . . ?
C18 C17 C16 119.7(3) . . ?
C18 C17 H32 122(2) . . ?
C16 C17 H32 118(2) . . ?
C15 C16 C17 120.1(3) . . ?
C15 C16 H33A 122(2) . . ?
C17 C16 H33A 118(2) . . ?
C16 C15 C14 120.9(3) . . ?
C16 C15 H33B 123(2) . . ?
C14 C15 H33B 116(2) . . ?
C15 C14 C13 118.7(3) . . ?
C15 C14 H35 118(3) . . ?
C13 C14 H35 123(3) . . ?
C18 C13 C14 120.2(3) . . ?
C18 C13 N2 117.0(3) . . ?
C14 C13 N2 122.8(3) . . ?

loop_
_geom_bond_atom_site_label_1
_geom_bond_atom_site_label_2
_geom_bond_distance
_geom_bond_site_symmetry_2
_geom_bond_publ_flag
SE1 P1 2.0865(8) . ?
P1 N2 1.680(3) . ?
P1 N3 1.687(3) . ?
P1 N1 1.687(3) . ?
S1 C6 1.754(4) . ?
S1 C12 1.762(3) . ?
S3 C30 1.761(3) . ?
S3 C36 1.767(3) . ?
S2 C18 1.766(3) . ?
S2 C24 1.767(3) . ?
N1 C7 1.449(4) . ?
N1 C1 1.449(4) . ?
N3 C25 1.443(4) . ?
N3 C31 1.444(4) . ?
N2 C13 1.438(4) . ?
N2 C19 1.445(4) . ?
C7 C12 1.387(4) . ?
C7 C8 1.389(5) . ?
C12 C11 1.393(5) . ?
C11 C10 1.373(6) . ?
C11 H3 0.94(4) . ?
C10 C9 1.383(6) . ?
C10 H4 0.93(4) . ?
C9 C8 1.385(5) . ?
C9 H5 0.97(4) . ?
C8 H6 0.99(3) . ?
C6 C1 1.391(5) . ?
C6 C5 1.393(5) . ?
C5 C4 1.381(6) . ?
C5 H8 1.02(4) . ?
C4 C3 1.374(6) . ?
C4 H9 0.94(4) . ?
C3 C2 1.390(5) . ?
C3 H10 0.86(4) . ?
C2 C1 1.383(5) . ?
C2 H11 0.95(3) . ?
C25 C26 1.385(5) . ?
C25 C30 1.395(5) . ?
C30 C29 1.387(5) . ?
C36 C35 1.378(5) . ?
C36 C31 1.398(4) . ?
C35 C34 1.384(5) . ?
C35 H16 0.92(4) . ?
C34 C33 1.381(5) . ?
C34 H17 0.90(4) . ?
C33 C32 1.384(5) . ?
C33 H18 0.93(4) . ?
C32 C31 1.386(5) . ?
C32 H19 0.95(4) . ?
C29 C28 1.384(5) . ?
C29 H21 0.98(3) . ?
C28 C27 1.384(5) . ?
C28 H22 0.93(4) . ?
C27 C26 1.385(5) . ?
C27 H23 0.92(4) . ?
C26 H24 0.92(4) . ?
C19 C20 1.383(4) . ?
C19 C24 1.394(4) . ?
C20 C21 1.389(5) . ?
C20 H26 0.93(4) . ?
C21 C22 1.372(5) . ?
C21 H27 0.97(4) . ?
C22 C23 1.382(5) . ?
C22 H28 0.92(4) . ?
C23 C24 1.387(4) . ?
C23 H29 0.96(3) . ?
C18 C17 1.378(5) . ?
C18 C13 1.392(5) . ?
C17 C16 1.386(5) . ?
C17 H32 0.99(4) . ?
C16 C15 1.381(5) . ?
C16 H33A 1.00(4) . ?
C15 C14 1.386(5) . ?
C15 H33B 0.98(4) . ?
C14 C13 1.393(5) . ?
C14 H35 0.96(4) . ?

loop_
_geom_torsion_atom_site_label_1
_geom_torsion_atom_site_label_2
_geom_torsion_atom_site_label_3
_geom_torsion_atom_site_label_4
_geom_torsion
_geom_torsion_site_symmetry_1
_geom_torsion_site_symmetry_2
_geom_torsion_site_symmetry_3
_geom_torsion_site_symmetry_4
_geom_torsion_publ_flag
N2 P1 N1 C7 -115.5(3) . . . . ?
N3 P1 N1 C7 135.8(2) . . . . ?
SE1 P1 N1 C7 12.8(3) . . . . ?
N2 P1 N1 C1 56.6(3) . . . . ?
N3 P1 N1 C1 -52.2(3) . . . . ?
SE1 P1 N1 C1 -175.2(2) . . . . ?
N2 P1 N3 C25 -1.2(3) . . . . ?
N1 P1 N3 C25 109.2(3) . . . . ?
SE1 P1 N3 C25 -126.6(3) . . . . ?
N2 P1 N3 C31 170.4(2) . . . . ?
N1 P1 N3 C31 -79.2(2) . . . . ?
SE1 P1 N3 C31 44.9(2) . . . . ?
N3 P1 N2 C13 -48.5(3) . . . . ?
N1 P1 N2 C13 -159.5(2) . . . . ?
SE1 P1 N2 C13 73.9(2) . . . . ?
N3 P1 N2 C19 156.8(2) . . . . ?
N1 P1 N2 C19 45.8(3) . . . . ?
SE1 P1 N2 C19 -80.8(3) . . . . ?
C1 N1 C7 C12 -47.3(4) . . . . ?
P1 N1 C7 C12 125.4(3) . . . . ?
C1 N1 C7 C8 129.4(3) . . . . ?
P1 N1 C7 C8 -58.0(4) . . . . ?
C8 C7 C12 C11 4.8(5) . . . . ?
N1 C7 C12 C11 -178.5(3) . . . . ?
C8 C7 C12 S1 -173.1(3) . . . . ?
N1 C7 C12 S1 3.6(4) . . . . ?
C6 S1 C12 C7 32.5(3) . . . . ?
C6 S1 C12 C11 -145.4(3) . . . . ?
C7 C12 C11 C10 -0.2(5) . . . . ?
S1 C12 C11 C10 177.7(3) . . . . ?
C12 C11 C10 C9 -3.3(6) . . . . ?
C11 C10 C9 C8 2.1(6) . . . . ?
C10 C9 C8 C7 2.5(5) . . . . ?
C12 C7 C8 C9 -5.9(5) . . . . ?
N1 C7 C8 C9 177.4(3) . . . . ?
C12 S1 C6 C1 -33.9(3) . . . . ?
C12 S1 C6 C5 143.1(3) . . . . ?
C1 C6 C5 C4 -1.3(5) . . . . ?
S1 C6 C5 C4 -178.3(3) . . . . ?
C6 C5 C4 C3 2.4(6) . . . . ?
C5 C4 C3 C2 0.2(6) . . . . ?
C4 C3 C2 C1 -4.0(6) . . . . ?
C3 C2 C1 C6 5.0(5) . . . . ?
C3 C2 C1 N1 -179.7(3) . . . . ?
C5 C6 C1 C2 -2.4(5) . . . . ?
S1 C6 C1 C2 174.5(3) . . . . ?
C5 C6 C1 N1 -177.9(3) . . . . ?
S1 C6 C1 N1 -0.9(4) . . . . ?
C7 N1 C1 C2 -129.6(3) . . . . ?
P1 N1 C1 C2 57.8(4) . . . . ?
C7 N1 C1 C6 45.7(4) . . . . ?
P1 N1 C1 C6 -126.9(3) . . . . ?
C31 N3 C25 C26 134.3(3) . . . . ?
P1 N3 C25 C26 -54.1(4) . . . . ?
C31 N3 C25 C30 -44.0(4) . . . . ?
P1 N3 C25 C30 127.6(3) . . . . ?
C26 C25 C30 C29 -1.6(5) . . . . ?
N3 C25 C30 C29 176.8(3) . . . . ?
C26 C25 C30 S3 176.6(2) . . . . ?
N3 C25 C30 S3 -5.0(4) . . . . ?
C36 S3 C30 C29 -140.7(3) . . . . ?
C36 S3 C30 C25 41.1(3) . . . . ?
C30 S3 C36 C35 139.6(3) . . . . ?
C30 S3 C36 C31 -37.7(3) . . . . ?
C31 C36 C35 C34 -0.9(5) . . . . ?
S3 C36 C35 C34 -178.1(3) . . . . ?
C36 C35 C34 C33 2.0(5) . . . . ?
C35 C34 C33 C32 -1.1(5) . . . . ?
C34 C33 C32 C31 -1.0(5) . . . . ?
C33 C32 C31 C36 2.1(5) . . . . ?
C33 C32 C31 N3 178.9(3) . . . . ?
C35 C36 C31 C32 -1.2(5) . . . . ?
S3 C36 C31 C32 176.1(2) . . . . ?
C35 C36 C31 N3 -178.1(3) . . . . ?
S3 C36 C31 N3 -0.8(4) . . . . ?
C25 N3 C31 C32 -129.3(3) . . . . ?
P1 N3 C31 C32 57.8(4) . . . . ?
C25 N3 C31 C36 47.5(4) . . . . ?
P1 N3 C31 C36 -125.4(3) . . . . ?
C25 C30 C29 C28 2.8(5) . . . . ?
S3 C30 C29 C28 -175.4(3) . . . . ?
C30 C29 C28 C27 -1.1(5) . . . . ?
C29 C28 C27 C26 -1.8(5) . . . . ?
C28 C27 C26 C25 2.9(5) . . . . ?
C30 C25 C26 C27 -1.3(5) . . . . ?
N3 C25 C26 C27 -179.6(3) . . . . ?
C13 N2 C19 C20 -121.9(3) . . . . ?
P1 N2 C19 C20 35.2(4) . . . . ?
C13 N2 C19 C24 54.6(4) . . . . ?
P1 N2 C19 C24 -148.4(3) . . . . ?
C24 C19 C20 C21 3.4(5) . . . . ?
N2 C19 C20 C21 179.7(3) . . . . ?
C19 C20 C21 C22 -1.4(5) . . . . ?
C20 C21 C22 C23 -0.9(5) . . . . ?
C21 C22 C23 C24 1.2(5) . . . . ?
C22 C23 C24 C19 0.9(5) . . . . ?
C22 C23 C24 S2 -176.4(3) . . . . ?
C20 C19 C24 C23 -3.2(5) . . . . ?
N2 C19 C24 C23 -179.7(3) . . . . ?
C20 C19 C24 S2 174.1(3) . . . . ?
N2 C19 C24 S2 -2.4(4) . . . . ?
C18 S2 C24 C23 138.5(3) . . . . ?
C18 S2 C24 C19 -38.8(3) . . . . ?
C24 S2 C18 C17 -143.1(3) . . . . ?
C24 S2 C18 C13 39.0(3) . . . . ?
C13 C18 C17 C16 -0.9(5) . . . . ?
S2 C18 C17 C16 -178.7(3) . . . . ?
C18 C17 C16 C15 -2.2(5) . . . . ?
C17 C16 C15 C14 2.0(5) . . . . ?
C16 C15 C14 C13 1.2(5) . . . . ?
C17 C18 C13 C14 4.2(5) . . . . ?
S2 C18 C13 C14 -177.9(2) . . . . ?
C17 C18 C13 N2 -175.8(3) . . . . ?
S2 C18 C13 N2 2.1(4) . . . . ?
C15 C14 C13 C18 -4.3(5) . . . . ?
C15 C14 C13 N2 175.7(3) . . . . ?
C19 N2 C13 C18 -54.4(4) . . . . ?
P1 N2 C13 C18 149.1(2) . . . . ?
C19 N2 C13 C14 125.6(3) . . . . ?
P1 N2 C13 C14 -30.9(4) . . . . ?
